data_7050097
loop_
_publ_author_name
'Lee, Sang-Ok'
'Kariuki, Benson M.'
'Harris, Kenneth D. M.'

_publ_section_title
;
 Hydrogen-bonded chains of \a,\w-diaminoalkane and
 \a,\w-dihydroxyalkane guest molecules lead to disrupted tunnel
 structures in urea inclusion compounds
;
_journal_issue 10
_journal_name_full 'New Journal of Chemistry'
_journal_page_first 1266
_journal_paper_doi 10.1039/b502004m
_journal_volume 29
_journal_year 2005
_chemical_formula_moiety '7(C1 H4 N2 O1), C7 H18 N2, C2 H6 O2'
_chemical_formula_sum 'C16 H52 N16 O9'
_chemical_formula_weight 612.74
_chemical_name_systematic
;
?
;
_space_group_IT_number 33
_symmetry_cell_setting orthorhombic
_symmetry_space_group_name_Hall 'P 2c -2n'
_symmetry_space_group_name_H-M 'P n a 21'
_atom_sites_solution_hydrogens geom
_atom_sites_solution_primary direct
_atom_sites_solution_secondary difmap
_audit_creation_method SHELXL-97
_cell_angle_alpha 90.00
_cell_angle_beta 90.00
_cell_angle_gamma 90.00
_cell_formula_units_Z 4
_cell_length_a 14.7028(12)
_cell_length_b 7.9159(7)
_cell_length_c 28.661(2)
_cell_measurement_reflns_used 4415
_cell_measurement_temperature 296(2)
_cell_measurement_theta_max 70.96
_cell_measurement_theta_min 3.08
_cell_volume 3335.7(5)
_computing_cell_refinement SAINTPLUS
_computing_data_collection SMART
_computing_data_reduction SAINTPLUS
_computing_structure_refinement SHELXTL
_computing_structure_solution SHELXTL
_diffrn_ambient_temperature 296(2)
_diffrn_measured_fraction_theta_full 0.969
_diffrn_measured_fraction_theta_max 0.969
_diffrn_measurement_device_type 'Bruker Smart 6000 CCD'
_diffrn_measurement_method 'CCD scans'
_diffrn_radiation_monochromator graphite
_diffrn_radiation_source 'fine-focus sealed tube'
_diffrn_radiation_type CuK\a
_diffrn_radiation_wavelength 1.54178
_diffrn_reflns_av_R_equivalents 0.0418
_diffrn_reflns_av_sigmaI/netI 0.0391
_diffrn_reflns_limit_h_max 18
_diffrn_reflns_limit_h_min -17
_diffrn_reflns_limit_k_max 9
_diffrn_reflns_limit_k_min -9
_diffrn_reflns_limit_l_max 35
_diffrn_reflns_limit_l_min -35
_diffrn_reflns_number 20168
_diffrn_reflns_theta_full 70.96
_diffrn_reflns_theta_max 70.96
_diffrn_reflns_theta_min 3.08
_exptl_absorpt_coefficient_mu 0.837
_exptl_absorpt_correction_T_max 0.9361
_exptl_absorpt_correction_T_min 0.7308
_exptl_absorpt_correction_type empirical
_exptl_absorpt_process_details 'Sadabs in SaintPlus'
_exptl_crystal_colour clear
_exptl_crystal_density_diffrn 1.220
_exptl_crystal_density_method 'not measured'
_exptl_crystal_description plate
_exptl_crystal_F_000 1328
_exptl_crystal_size_max 0.40
_exptl_crystal_size_mid 0.40
_exptl_crystal_size_min 0.08
_refine_diff_density_max 0.488
_refine_diff_density_min -0.316
_refine_diff_density_rms 0.049
_refine_ls_abs_structure_details 'Flack H D (1983), Acta Cryst. A39, 876-881'
_refine_ls_abs_structure_Flack 0.4(3)
_refine_ls_extinction_coef 0.0013(3)
_refine_ls_extinction_expression Fc^*^=kFc[1+0.001xFc^2^\l^3^/sin(2\q)]^-1/4^
_refine_ls_extinction_method SHELXL
_refine_ls_goodness_of_fit_ref 1.033
_refine_ls_hydrogen_treatment mixed
_refine_ls_matrix_type full
_refine_ls_number_parameters 386
_refine_ls_number_reflns 5684
_refine_ls_number_restraints 25
_refine_ls_restrained_S_all 1.077
_refine_ls_R_factor_all 0.0776
_refine_ls_R_factor_gt 0.0600
_refine_ls_shift/su_max 0.021
_refine_ls_shift/su_mean 0.001
_refine_ls_structure_factor_coef Fsqd
_refine_ls_weighting_details 'calc w=1/[\s^2^(Fo^2^)+(0.1261P)^2^+0.6329P] where P=(Fo^2^+2Fc^2^)/3'
_refine_ls_weighting_scheme calc
_refine_ls_wR_factor_gt 0.1702
_refine_ls_wR_factor_ref 0.1928
_reflns_number_gt 4415
_reflns_number_total 5684
_reflns_threshold_expression >2sigma(I)
_cod_data_source_file b502004m.txt
_cod_data_source_block s2pna21
_cod_depositor_comments
;
The following automatic conversions were performed:
'_symmetry_cell_setting' value 'Orthorhombic' changed to 'orthorhombic'
according to '/home/saulius/struct/CIF-dictionaries/cif_core.dic'
dictionary named 'cif_core.dic' version 2.4.1 from 2010-06-29.

Automatic conversion script
Id: cif_fix_enum 1527 2010-12-29 10:47:43Z saulius 
;
_cod_original_cell_volume 3335.8(5)
_cod_original_sg_symbol_H-M Pna21
_cod_database_code 7050097

loop_
_symmetry_equiv_pos_as_xyz
'x, y, z'
'-x, -y, z+1/2'
'-x+1/2, y+1/2, z+1/2'
'x+1/2, -y+1/2, z'

loop_
_atom_site_label
_atom_site_type_symbol
_atom_site_fract_x
_atom_site_fract_y
_atom_site_fract_z
_atom_site_U_iso_or_equiv
_atom_site_adp_type
_atom_site_occupancy
_atom_site_symmetry_multiplicity
_atom_site_calc_flag
_atom_site_refinement_flags
_atom_site_disorder_assembly
_atom_site_disorder_group
C1 C 0.5817(2) 0.5465(4) 1.8850(7) 0.0485(8) Uani 1 1 d . A 1
C2 C 0.4465(2) 0.4889(4) 1.7622(7) 0.0474(8) Uani 1 1 d . B 1
C3 C 0.4797(2) 0.3251(5) 2.0086(7) 0.0502(8) Uani 1 1 d . C 1
C4 C 0.4572(2) 0.6080(4) 2.1292(7) 0.0481(8) Uani 1 1 d . D 1
C5 C 0.2535(2) 0.9926(4) 2.0708(7) 0.0489(8) Uani 1 1 d . E 1
C6 C 0.3519(2) 1.1202(5) 2.1981(7) 0.0488(8) Uani 1 1 d . F 1
C7 C 0.1698(2) 0.4292(5) 1.8295(7) 0.0539(9) Uani 1 1 d . G 1
N1 N 0.6157(3) 0.6206(5) 1.8474(7) 0.0681(9) Uani 1 1 d . A 1
H1A H 0.6025 0.5828 1.8201 0.082 Uiso 1 1 calc R A 1
H1B H 0.6510 0.7066 1.8503 0.082 Uiso 1 1 calc R A 1
N2 N 0.6044(2) 0.6100(5) 1.9265(7) 0.0640(9) Uani 1 1 d . A 1
H2A H 0.5836 0.5648 1.9516 0.077 Uiso 1 1 calc R A 1
H2B H 0.6399 0.6961 1.9281 0.077 Uiso 1 1 calc R A 1
N3 N 0.3945(2) 0.5137(5) 1.7243(7) 0.0631(9) Uani 1 1 d . B 1
H3A H 0.4194 0.5222 1.6972 0.076 Uiso 1 1 calc R B 1
H3B H 0.3364 0.5212 1.7270 0.076 Uiso 1 1 calc R B 1
N4 N 0.4053(2) 0.4797(5) 1.8040(7) 0.0650(9) Uani 1 1 d . B 1
H4A H 0.4371 0.4659 1.8289 0.078 Uiso 1 1 calc R B 1
H4B H 0.3470 0.4875 1.8059 0.078 Uiso 1 1 calc R B 1
N5 N 0.4634(3) 0.2447(5) 1.9685(7) 0.0668(9) Uani 1 1 d . C 1
H5A H 0.4825 0.2867 1.9426 0.080 Uiso 1 1 calc R C 1
H5B H 0.4339 0.1509 1.9685 0.080 Uiso 1 1 calc R C 1
N6 N 0.4500(3) 0.2567(5) 2.0474(7) 0.0767(11) Uani 1 1 d . C 1
H6A H 0.4600 0.3058 2.0737 0.092 Uiso 1 1 calc R C 1
H6B H 0.4207 0.1627 2.0466 0.092 Uiso 1 1 calc R C 1
N7 N 0.4476(3) 0.6767(4) 2.0874(7) 0.0677(9) Uani 1 1 d . D 1
H7A H 0.4716 0.6291 2.0634 0.081 Uiso 1 1 calc R D 1
H7B H 0.4174 0.7690 2.0842 0.081 Uiso 1 1 calc R D 1
N8 N 0.4184(2) 0.6791(4) 2.1661(7) 0.0632(8) Uani 1 1 d . D 1
H8A H 0.4236 0.6328 2.1932 0.076 Uiso 1 1 calc R D 1
H8B H 0.3882 0.7714 2.1631 0.076 Uiso 1 1 calc R D 1
N9 N 0.2152(2) 1.0141(5) 2.0294(7) 0.0684(10) Uani 1 1 d . E 1
H9A H 0.2483 1.0160 2.0047 0.082 Uiso 1 1 calc R E 1
H9B H 0.1572 1.0262 2.0273 0.082 Uiso 1 1 calc R E 1
N10 N 0.1998(2) 0.9931(5) 2.1085(7) 0.0626(9) Uani 1 1 d . E 1
H10A H 0.2231 0.9810 2.1358 0.075 Uiso 1 1 calc R E 1
H10B H 0.1420 1.0054 2.1054 0.075 Uiso 1 1 calc R E 1
N11 N 0.3916(2) 1.1712(4) 2.1593(7) 0.0630(9) Uani 1 1 d . F 1
H11A H 0.3855 1.1135 2.1341 0.076 Uiso 1 1 calc R F 1
H11B H 0.4236 1.2622 2.1592 0.076 Uiso 1 1 calc R F 1
N12 N 0.3616(2) 1.2133(4) 2.2364(7) 0.0603(8) Uani 1 1 d . F 1
H12A H 0.3356 1.1829 2.2619 0.072 Uiso 1 1 calc R F 1
H12B H 0.3938 1.3039 2.2356 0.072 Uiso 1 1 calc R F 1
N13 N 0.1461(3) 0.3248(5) 1.7941(7) 0.0707(10) Uani 1 1 d . G 1
H13A H 0.1616 0.3489 1.7660 0.085 Uiso 1 1 calc R G 1
H13B H 0.1156 0.2345 1.7998 0.085 Uiso 1 1 calc R G 1
N14 N 0.1446(3) 0.3864(5) 1.8720(7) 0.0774(11) Uani 1 1 d . G 1
H14A H 0.1586 0.4497 1.8953 0.093 Uiso 1 1 calc R G 1
H14B H 0.1142 0.2950 1.8765 0.093 Uiso 1 1 calc R G 1
O1 O 0.52988(17) 0.4205(3) 1.8818(7) 0.0538(6) Uani 1 1 d . A 1
O2 O 0.53138(16) 0.4776(3) 1.7590(7) 0.0521(6) Uani 1 1 d . B 1
O3 O 0.5220(2) 0.4602(4) 2.0092(7) 0.0596(7) Uani 1 1 d . C 1
O4 O 0.50198(19) 0.4714(3) 2.1337(7) 0.0508(6) Uani 1 1 d . D 1
O5 O 0.33742(16) 0.9747(3) 2.0751(7) 0.0527(6) Uani 1 1 d . E 1
O6 O 0.30451(18) 0.9870(3) 2.1991(7) 0.0531(6) Uani 1 1 d . F 1
O7 O 0.21373(17) 0.5596(3) 1.8217(7) 0.0546(6) Uani 1 1 d . G 1
C8 C 0.3723(4) 0.7729(8) 1.9599(7) 0.0891(16) Uani 1 1 d . H 1
H8C H 0.3661 0.7483 1.9929 0.107 Uiso 1 1 calc R H 1
H8D H 0.4367 0.7705 1.9524 0.107 Uiso 1 1 calc R H 1
C9 C 0.3251(3) 0.6396(7) 1.9327(7) 0.0863(15) Uani 1 1 d . H 1
H9C H 0.3309 0.6655 1.8997 0.104 Uiso 1 1 calc R H 1
H9D H 0.3554 0.5326 1.9382 0.104 Uiso 1 1 calc R H 1
O8 O 0.3376(2) 0.9397(4) 1.9510(7) 0.0738(8) Uani 1 1 d . H 1
H8 H 0.3502 0.9675 1.9242 0.111 Uiso 1 1 calc R H 1
O9 O 0.2317(2) 0.6216(4) 1.9436(7) 0.0719(8) Uani 1 1 d . H 1
H9 H 0.2264 0.5747 1.9690 0.108 Uiso 1 1 calc R H 1
C10 C 0.3032(9) 1.0478(13) 1.5687(7) 0.188(5) Uani 1 1 d D I 1
H10C H 0.2403 1.0573 1.5785 0.226 Uiso 1 1 calc R I 1
H10D H 0.3259 1.1614 1.5637 0.226 Uiso 1 1 calc R I 1
C11 C 0.3569(7) 0.9682(11) 1.6079(7) 0.157(4) Uani 1 1 d D I 1
H11C H 0.4212 0.9910 1.6036 0.188 Uiso 1 1 calc R I 1
H11D H 0.3482 0.8468 1.6076 0.188 Uiso 1 1 calc R I 1
C12 C 0.3254(6) 1.0403(13) 1.6547(7) 0.165(4) Uani 1 1 d D I 1
H12C H 0.3293 1.1625 1.6535 0.197 Uiso 1 1 calc R I 1
H12D H 0.2620 1.0106 1.6594 0.197 Uiso 1 1 calc R I 1
C13 C 0.3795(5) 0.9784(11) 1.6953(7) 0.128(3) Uani 1 1 d D I 1
H13C H 0.4406 1.0237 1.6930 0.153 Uiso 1 1 calc R I 1
H13D H 0.3839 0.8564 1.6934 0.153 Uiso 1 1 calc R I 1
C14 C 0.3407(6) 1.0253(11) 1.7423(7) 0.162(4) Uani 1 1 d D I 1
H14C H 0.2840 0.9653 1.7471 0.194 Uiso 1 1 calc R I 1
H14D H 0.3277 1.1454 1.7429 0.194 Uiso 1 1 calc R I 1
C15 C 0.4061(5) 0.9824(12) 1.7815(7) 0.155(4) Uani 1 1 d D I 1
H15A H 0.4608 1.0501 1.7786 0.186 Uiso 1 1 calc R I 1
H15B H 0.4232 0.8642 1.7796 0.186 Uiso 1 1 calc R I 1
C16 C 0.3605(7) 1.0174(15) 1.8283(7) 0.156(5) Uani 0.644(11) 1 d PD I 1
H16A H 0.3423 1.1351 1.8298 0.187 Uiso 0.644(11) 1 calc PR I 1
H16B H 0.3062 0.9485 1.8311 0.187 Uiso 0.644(11) 1 calc PR I 1
N15 N 0.3055(10) 0.9600(11) 1.5251(7) 0.232(7) Uani 1 1 d D I 1
H15C H 0.2848 0.8553 1.5290 0.348 Uiso 1 1 calc R I 1
H15D H 0.3625 0.9562 1.5146 0.348 Uiso 1 1 calc R I 1
N16 N 0.4217(7) 0.9803(19) 1.8664(8) 0.175(5) Uani 0.644(11) 1 d PDU I 1
H16C H 0.4712 1.0443 1.8639 0.263 Uiso 0.644(11) 1 calc PR I 1
H16D H 0.4374 0.8718 1.8654 0.263 Uiso 0.644(11) 1 calc PR I 1
N16A N 0.3374(9) 1.0606(18) 1.8584(8) 0.093(4) Uani 0.356(11) 1 d PDU I 2
H16E H 0.3023 1.1366 1.8443 0.139 Uiso 0.356(11) 1 calc PR I 2
H16F H 0.3885 1.1099 1.8679 0.139 Uiso 0.356(11) 1 calc PR I 2
C16A C 0.3592(13) 0.9255(14) 1.8258(8) 0.156(5) Uani 0.356(11) 1 d PD I 2
H16I H 0.3029 0.8697 1.8171 0.187 Uiso 0.356(11) 1 calc PR I 2
H16J H 0.3964 0.8431 1.8420 0.187 Uiso 0.356(11) 1 calc PR I 2

loop_
_atom_site_aniso_label
_atom_site_aniso_U_11
_atom_site_aniso_U_22
_atom_site_aniso_U_33
_atom_site_aniso_U_23
_atom_site_aniso_U_13
_atom_site_aniso_U_12
C1 0.0474(16) 0.0505(18) 0.0478(19) 0.0049(17) 0.0019(17) 0.0017(15)
C2 0.0460(17) 0.0501(18) 0.0461(19) 0.0023(16) -0.0007(16) 0.0000(15)
C3 0.0482(17) 0.056(2) 0.0467(17) 0.0042(18) 0.0020(16) -0.0074(16)
C4 0.0465(17) 0.0448(17) 0.053(2) -0.0021(17) -0.0043(16) -0.0006(14)
C5 0.050(2) 0.0474(17) 0.0490(18) -0.0048(17) 0.0016(17) 0.0005(14)
C6 0.0487(17) 0.0524(19) 0.0452(17) 0.0029(17) -0.0016(16) -0.0040(15)
C7 0.0483(17) 0.0517(19) 0.062(2) 0.0058(19) -0.0022(19) 0.0009(16)
N1 0.084(2) 0.074(2) 0.0468(18) 0.0056(17) 0.0035(17) -0.0253(18)
N2 0.070(2) 0.075(2) 0.0468(17) 0.0028(17) -0.0035(16) -0.0243(17)
N3 0.0519(17) 0.090(2) 0.0477(18) 0.0033(17) -0.0044(15) 0.0035(16)
N4 0.0480(17) 0.095(3) 0.0520(18) 0.0103(18) 0.0038(15) 0.0008(16)
N5 0.084(2) 0.063(2) 0.0536(18) -0.0006(17) 0.0020(17) -0.0186(18)
N6 0.106(3) 0.075(2) 0.0486(18) 0.0057(18) 0.004(2) -0.030(2)
N7 0.083(2) 0.0616(19) 0.059(2) 0.0076(17) -0.0071(18) 0.0176(17)
N8 0.0688(19) 0.0608(18) 0.060(2) -0.0052(17) 0.0010(17) 0.0123(16)
N9 0.0586(19) 0.096(3) 0.0504(18) -0.0048(18) -0.0052(16) 0.0063(17)
N10 0.0516(17) 0.083(2) 0.0536(19) -0.0048(17) 0.0078(15) -0.0039(15)
N11 0.074(2) 0.0650(19) 0.0502(18) -0.0017(16) 0.0073(17) -0.0203(16)
N12 0.077(2) 0.0559(17) 0.0479(18) -0.0064(15) 0.0044(16) -0.0146(16)
N13 0.082(2) 0.0566(18) 0.074(2) -0.0102(18) -0.0060(19) -0.0087(17)
N14 0.091(3) 0.076(2) 0.065(2) 0.0032(19) 0.009(2) -0.020(2)
O1 0.0618(14) 0.0550(13) 0.0445(12) 0.0054(12) -0.0022(12) -0.0119(12)
O2 0.0443(12) 0.0646(14) 0.0473(13) 0.0018(12) 0.0008(11) -0.0006(11)
O3 0.0683(16) 0.0673(17) 0.0432(13) 0.0035(13) 0.0004(13) -0.0189(13)
O4 0.0555(14) 0.0509(14) 0.0459(13) 0.0008(12) 0.0016(11) 0.0016(11)
O5 0.0501(14) 0.0592(13) 0.0487(13) -0.0012(12) -0.0006(12) 0.0005(10)
O6 0.0624(15) 0.0516(14) 0.0453(13) -0.0017(11) 0.0021(12) -0.0121(11)
O7 0.0550(13) 0.0542(14) 0.0545(15) -0.0008(12) 0.0016(12) -0.0041(11)
C8 0.069(3) 0.107(4) 0.091(4) -0.013(3) -0.016(3) 0.026(3)
C9 0.074(3) 0.088(3) 0.097(4) -0.022(3) -0.004(3) 0.027(2)
O8 0.0767(19) 0.085(2) 0.0593(18) -0.0084(17) 0.0052(16) -0.0056(17)
O9 0.0791(19) 0.0675(17) 0.0691(18) 0.0021(16) -0.0080(16) 0.0089(15)
C10 0.218(12) 0.164(8) 0.182(10) 0.001(8) -0.072(10) 0.047(9)
C11 0.228(11) 0.129(7) 0.113(6) 0.011(5) -0.031(7) 0.033(7)
C12 0.129(7) 0.157(8) 0.208(12) 0.041(8) -0.030(8) 0.028(6)
C13 0.126(6) 0.137(7) 0.119(6) 0.003(5) 0.019(5) 0.021(5)
C14 0.141(7) 0.102(5) 0.242(13) 0.002(7) 0.031(8) -0.004(5)
C15 0.112(6) 0.155(8) 0.197(10) -0.036(8) 0.047(7) -0.005(5)
C16 0.252(16) 0.081(8) 0.134(10) -0.026(8) 0.054(10) -0.030(10)
N15 0.45(2) 0.144(7) 0.102(5) 0.026(5) -0.045(8) 0.014(9)
N16 0.121(8) 0.207(12) 0.199(12) 0.026(10) 0.035(9) -0.022(8)
N16A 0.092(8) 0.119(10) 0.067(8) -0.003(7) 0.013(6) 0.031(7)
C16A 0.252(16) 0.081(8) 0.134(10) -0.026(8) 0.054(10) -0.030(10)

loop_
_atom_type_symbol
_atom_type_description
_atom_type_scat_dispersion_real
_atom_type_scat_dispersion_imag
_atom_type_scat_source
C C 0.0181 0.0091 'International Tables Vol C Tables 4.2.6.8 and 6.1.1.4'
H H 0.0000 0.0000 'International Tables Vol C Tables 4.2.6.8 and 6.1.1.4'
N N 0.0311 0.0180 'International Tables Vol C Tables 4.2.6.8 and 6.1.1.4'
O O 0.0492 0.0322 'International Tables Vol C Tables 4.2.6.8 and 6.1.1.4'

loop_
_geom_angle_atom_site_label_1
_geom_angle_atom_site_label_2
_geom_angle_atom_site_label_3
_geom_angle
_geom_angle_site_symmetry_1
_geom_angle_site_symmetry_3
_geom_angle_publ_flag
O1 C1 N1 121.4(4) . . ?
O1 C1 N2 121.0(3) . . ?
N1 C1 N2 117.6(3) . . ?
O2 C2 N3 121.0(4) . . ?
O2 C2 N4 120.7(4) . . ?
N3 C2 N4 118.2(3) . . ?
O3 C3 N6 120.7(4) . . ?
O3 C3 N5 121.0(3) . . ?
N6 C3 N5 118.3(3) . . ?
O4 C4 N7 119.8(3) . . ?
O4 C4 N8 120.1(3) . . ?
N7 C4 N8 120.2(3) . . ?
O5 C5 N9 121.6(4) . . ?
O5 C5 N10 120.2(4) . . ?
N9 C5 N10 118.1(3) . . ?
O6 C6 N11 121.2(4) . . ?
O6 C6 N12 120.1(3) . . ?
N11 C6 N12 118.6(3) . . ?
O7 C7 N14 121.8(4) . . ?
O7 C7 N13 120.6(4) . . ?
N14 C7 N13 117.6(4) . . ?
O8 C8 C9 113.1(4) . . ?
O9 C9 C8 114.2(4) . . ?
N15 C10 C11 115.8(8) . . ?
C10 C11 C12 109.8(7) . . ?
C13 C12 C11 113.6(7) . . ?
C12 C13 C14 114.5(7) . . ?
C13 C14 C15 111.5(7) . . ?
C14 C15 C16 109.3(7) . . ?
N16 C16 C15 110.7(8) . . ?

loop_
_geom_bond_atom_site_label_1
_geom_bond_atom_site_label_2
_geom_bond_distance
_geom_bond_site_symmetry_2
_geom_bond_publ_flag
C1 O1 1.258(4) . ?
C1 N1 1.326(5) . ?
C1 N2 1.333(5) . ?
C2 O2 1.255(4) . ?
C2 N3 1.344(5) . ?
C2 N4 1.345(5) . ?
C3 O3 1.237(4) . ?
C3 N6 1.314(5) . ?
C3 N5 1.335(5) . ?
C4 O4 1.273(4) . ?
C4 N7 1.324(5) . ?
C4 N8 1.327(5) . ?
C5 O5 1.248(4) . ?
C5 N9 1.323(5) . ?
C5 N10 1.339(5) . ?
C6 O6 1.264(4) . ?
C6 N11 1.320(5) . ?
C6 N12 1.330(5) . ?
C7 O7 1.237(5) . ?
C7 N14 1.318(5) . ?
C7 N13 1.353(5) . ?
C8 O8 1.439(7) . ?
C8 C9 1.485(8) . ?
C9 O9 1.415(6) . ?
C10 N15 1.430(9) . ?
C10 C11 1.512(8) . ?
C11 C12 1.528(8) . ?
C12 C13 1.493(8) . ?
C13 C14 1.509(8) . ?
C14 C15 1.516(8) . ?
C15 C16 1.526(8) . ?
C16 N16 1.446(9) . ?
N16A C16A 1.455(9) . ?
